data_7159316
loop_
_publ_author_name
'Cao, Yang'
'Liu, Xiaoyu'
'Wang, Zhe'
'Wang, Yuan'
'Jiao, Xiaozhen'
'Xie, Ping'

_publ_section_title
;
 Convenient synthesis of perhydrobenz[<i>e</i>]indene triketone, a key
 intermediate for the total synthesis of stelletins.
;
_journal_issue 18
_journal_name_full 'Organic &amp; biomolecular chemistry'
_journal_page_first 3850
_journal_page_last 3857
_journal_paper_doi 10.1039/d3ob00319a
_journal_volume 21
_journal_year 2023
_chemical_formula_moiety 'C19 H31 N O2'
_chemical_formula_sum 'C19 H31 N O2'
_chemical_formula_weight 305.45
_space_group_crystal_system monoclinic
_space_group_IT_number 14
_space_group_name_Hall '-P 2yn'
_space_group_name_H-M_alt 'P 1 21/n 1'
_atom_sites_solution_hydrogens geom
_atom_sites_solution_primary direct
_atom_sites_solution_secondary difmap
_audit_creation_date 2023-02-08
_audit_creation_method
;
  Olex2 1.1
  (compiled 2011.02.15 svn.r1672, GUI svn.r3494)
;
_audit_update_record
;
2023-02-27 deposited with the CCDC.	2023-04-17 downloaded from the CCDC.
;
_cell_angle_alpha 90.00
_cell_angle_beta 92.115(4)
_cell_angle_gamma 90.00
_cell_formula_units_Z 4
_cell_length_a 7.3053(3)
_cell_length_b 12.1351(4)
_cell_length_c 18.2588(9)
_cell_measurement_reflns_used 3141
_cell_measurement_temperature 113.70(14)
_cell_measurement_theta_max 28.1090
_cell_measurement_theta_min 3.8830
_cell_volume 1617.55(12)
_computing_cell_refinement
;
CrysAlisPro, Agilent Technologies,
Version 1.171.37.35 (release 13-08-2014 CrysAlis171 .NET)
(compiled Aug 13 2014,18:06:01)
;
_computing_data_collection
;
CrysAlisPro, Agilent Technologies,
Version 1.171.37.35 (release 13-08-2014 CrysAlis171 .NET)
(compiled Aug 13 2014,18:06:01)
;
_computing_data_reduction
;
CrysAlisPro, Agilent Technologies,
Version 1.171.37.35 (release 13-08-2014 CrysAlis171 .NET)
(compiled Aug 13 2014,18:06:01)
;
_computing_molecular_graphics
;
O. V. Dolomanov, L. J. Bourhis, R. J. Gildea, J. A. K. Howard and H. Puschmann,
OLEX2: a complete structure solution, refinement and analysis program.
J. Appl. Cryst. (2009). 42, 339-341.
;
_computing_publication_material
;
O. V. Dolomanov, L. J. Bourhis, R. J. Gildea, J. A. K. Howard and H. Puschmann,
OLEX2: a complete structure solution, refinement and analysis program.
J. Appl. Cryst. (2009). 42, 339-341.
;
_computing_structure_refinement 'SHELXL-97 (Sheldrick, 1997)'
_computing_structure_solution 'A short history of SHELX (Sheldrick, 2007)/Bruker'
_diffrn_ambient_environment N~2~
_diffrn_ambient_temperature 113.70(14)
_diffrn_detector 'CCD plate'
_diffrn_detector_area_resol_mean 16.0971
_diffrn_detector_type Eos
_diffrn_measured_fraction_theta_full 0.9980
_diffrn_measured_fraction_theta_max 0.8568
_diffrn_measurement_details
;
#__ type_ start__ end____ width___ exp.time_
  1 omega   24.00   83.00   1.0000    6.0000
omega____ theta____ kappa____ phi______ frames
    -       16.0852   57.0000   60.0000 59

#__ type_ start__ end____ width___ exp.time_
  2 omega   10.00   83.00   1.0000    6.0000
omega____ theta____ kappa____ phi______ frames
    -       16.0852   57.0000  150.0000 73

#__ type_ start__ end____ width___ exp.time_
  3 omega   -1.00   47.00   1.0000    6.0000
omega____ theta____ kappa____ phi______ frames
    -       16.0852   57.0000   30.0000 48

#__ type_ start__ end____ width___ exp.time_
  4 omega   -5.00   21.00   1.0000    6.0000
omega____ theta____ kappa____ phi______ frames
    -      -10.8508   57.0000 -120.0000 26

#__ type_ start__ end____ width___ exp.time_
  5 omega    7.00   56.00   1.0000    6.0000
omega____ theta____ kappa____ phi______ frames
    -       16.0852   57.0000 -120.0000 49

#__ type_ start__ end____ width___ exp.time_
  6 omega  -47.00   43.00   1.0000    6.0000
omega____ theta____ kappa____ phi______ frames
    -       16.0852  -77.0000  -90.0000 90

#__ type_ start__ end____ width___ exp.time_
  7 omega  -51.00  -26.00   1.0000    6.0000
omega____ theta____ kappa____ phi______ frames
    -       16.0852  -57.0000 -180.0000 25

#__ type_ start__ end____ width___ exp.time_
  8 omega   -7.00   18.00   1.0000    6.0000
omega____ theta____ kappa____ phi______ frames
    -      -10.8508  -99.0000  120.0000 25
;
_diffrn_measurement_device 'four-circle diffractometer'
_diffrn_measurement_device_type 'Xcalibur, Eos, Gemini'
_diffrn_measurement_method '\w scans'
_diffrn_orient_matrix_UB_11 0.0085489000
_diffrn_orient_matrix_UB_12 -0.0582383000
_diffrn_orient_matrix_UB_13 0.0004715000
_diffrn_orient_matrix_UB_21 0.0236061000
_diffrn_orient_matrix_UB_22 0.0007404000
_diffrn_orient_matrix_UB_23 -0.0373504000
_diffrn_orient_matrix_UB_31 0.0938252000
_diffrn_orient_matrix_UB_32 0.0051073000
_diffrn_orient_matrix_UB_33 0.0108152000
_diffrn_radiation_monochromator graphite
_diffrn_radiation_probe x-ray
_diffrn_radiation_type 'Mo K\a'
_diffrn_radiation_wavelength 0.71073
_diffrn_reflns_av_R_equivalents 0.0428
_diffrn_reflns_av_unetI/netI 0.0407
_diffrn_reflns_limit_h_max 7
_diffrn_reflns_limit_h_min -8
_diffrn_reflns_limit_k_max 14
_diffrn_reflns_limit_k_min -14
_diffrn_reflns_limit_l_max 22
_diffrn_reflns_limit_l_min -17
_diffrn_reflns_number 12610
_diffrn_reflns_theta_full 26.00
_diffrn_reflns_theta_max 26.00
_diffrn_reflns_theta_min 2.97
_diffrn_source 'Enhance (Mo) X-ray Source'
_exptl_absorpt_coefficient_mu 0.080
_exptl_absorpt_correction_T_max 1.00000
_exptl_absorpt_correction_T_min 0.98616
_exptl_absorpt_correction_type multi-scan
_exptl_absorpt_process_details
;
CrysAlisPro, Agilent Technologies,
Version 1.171.37.35 (release 13-08-2014 CrysAlis171 .NET)
(compiled Aug 13 2014,18:06:01)
Empirical absorption correction using spherical harmonics,
 implemented in SCALE3 ABSPACK scaling algorithm.
;
_exptl_crystal_density_diffrn 1.254
_exptl_crystal_density_method 'not measured'
_exptl_crystal_description block
_exptl_crystal_F_000 672
_exptl_crystal_size_max 0.30
_exptl_crystal_size_mid 0.27
_exptl_crystal_size_min 0.15
_refine_diff_density_max 0.263
_refine_diff_density_min -0.208
_refine_diff_density_rms 0.045
_refine_ls_extinction_method none
_refine_ls_goodness_of_fit_ref 1.037
_refine_ls_hydrogen_treatment mixed
_refine_ls_matrix_type full
_refine_ls_number_parameters 205
_refine_ls_number_reflns 3144
_refine_ls_number_restraints 0
_refine_ls_restrained_S_all 1.037
_refine_ls_R_factor_all 0.0612
_refine_ls_R_factor_gt 0.0465
_refine_ls_shift/su_max 0.001
_refine_ls_shift/su_mean 0.000
_refine_ls_structure_factor_coef Fsqd
_refine_ls_weighting_details 'calc w=1/[\s^2^(Fo^2^)+(0.0432P)^2^+0.7471P] where P=(Fo^2^+2Fc^2^)/3'
_refine_ls_weighting_scheme calc
_refine_ls_wR_factor_gt 0.1033
_refine_ls_wR_factor_ref 0.1129
_reflns_number_gt 2503
_reflns_number_total 3144
_reflns_threshold_expression >2sigma(I)
_cod_data_source_file d3ob00319a2.cif
_cod_data_source_block exp_8288
_cod_depositor_comments 'Adding full bibliography for 7159316.cif.'
_cod_original_cell_volume 1617.56(12)
_cod_database_code 7159316
_reflns_odcompleteness_completeness 99.80
_reflns_odcompleteness_iscentric 1
_reflns_odcompleteness_theta 25.07

loop_
_space_group_symop_id
_space_group_symop_operation_xyz
1 'x, y, z'
2 '-x+1/2, y+1/2, -z+1/2'
3 '-x, -y, -z'
4 'x-1/2, -y-1/2, z-1/2'

loop_
_atom_site_label
_atom_site_type_symbol
_atom_site_fract_x
_atom_site_fract_y
_atom_site_fract_z
_atom_site_U_iso_or_equiv
_atom_site_adp_type
_atom_site_occupancy
_atom_site_symmetry_multiplicity
_atom_site_calc_flag
_atom_site_refinement_flags
_atom_site_disorder_assembly
_atom_site_disorder_group
O1 O 0.23062(17) 0.43685(10) 0.22510(7) 0.0309(3) Uani 1 1 d . . .
O2 O 0.19089(18) 0.75191(10) 0.69292(7) 0.0271(3) Uani 1 1 d . . .
H2 H 0.1372 0.7055 0.7167 0.041 Uiso 1 1 calc R . .
N1 N 0.06623(19) 0.46917(12) 0.25923(8) 0.0243(3) Uani 1 1 d . . .
C1 C 0.3651(2) 0.52742(14) 0.23011(9) 0.0211(4) Uani 1 1 d . . .
H1 H 0.3729 0.5594 0.1810 0.025 Uiso 1 1 calc R . .
C2 C 0.2773(2) 0.61403(13) 0.27885(9) 0.0181(4) Uani 1 1 d . . .
H2A H 0.2682 0.6838 0.2520 0.022 Uiso 1 1 calc R . .
C3 C 0.0896(2) 0.56631(14) 0.28461(9) 0.0190(4) Uani 1 1 d . . .
C4 C -0.0179(2) 0.62390(14) 0.34201(9) 0.0214(4) Uani 1 1 d . . .
H4A H -0.0676 0.5722 0.3766 0.026 Uiso 1 1 calc R . .
H4B H -0.1164 0.6681 0.3203 0.026 Uiso 1 1 calc R . .
C5 C 0.1350(2) 0.69692(13) 0.37844(9) 0.0170(4) Uani 1 1 d . . .
H5 H 0.1351 0.7634 0.3480 0.020 Uiso 1 1 calc R . .
C6 C 0.3197(2) 0.63904(13) 0.36188(9) 0.0159(4) Uani 1 1 d . . .
C7 C 0.4752(2) 0.72326(13) 0.37674(9) 0.0196(4) Uani 1 1 d . . .
H7A H 0.4932 0.7655 0.3325 0.023 Uiso 1 1 calc R . .
H7B H 0.5880 0.6837 0.3884 0.023 Uiso 1 1 calc R . .
C8 C 0.4368(2) 0.80362(13) 0.44011(9) 0.0192(4) Uani 1 1 d . . .
H8A H 0.5512 0.8226 0.4657 0.023 Uiso 1 1 calc R . .
H8B H 0.3832 0.8709 0.4202 0.023 Uiso 1 1 calc R . .
C9 C 0.3063(2) 0.75219(13) 0.49419(9) 0.0157(4) Uani 1 1 d . . .
H9 H 0.3485 0.6757 0.4985 0.019 Uiso 1 1 calc R . .
C10 C 0.1103(2) 0.74152(13) 0.45761(9) 0.0162(4) Uani 1 1 d . . .
C11 C -0.0037(2) 0.66721(13) 0.50649(9) 0.0196(4) Uani 1 1 d . . .
H11A H -0.1294 0.6655 0.4875 0.023 Uiso 1 1 calc R . .
H11B H 0.0441 0.5927 0.5052 0.023 Uiso 1 1 calc R . .
C12 C 0.0004(2) 0.70806(14) 0.58569(9) 0.0209(4) Uani 1 1 d . . .
H12A H -0.0588 0.7795 0.5875 0.025 Uiso 1 1 calc R . .
H12B H -0.0684 0.6574 0.6152 0.025 Uiso 1 1 calc R . .
C13 C 0.1941(2) 0.71766(14) 0.61783(9) 0.0198(4) Uani 1 1 d . . .
H13 H 0.2492 0.6441 0.6169 0.024 Uiso 1 1 calc R . .
C14 C 0.3174(2) 0.79540(13) 0.57475(9) 0.0183(4) Uani 1 1 d . . .
C15 C 0.5500(2) 0.48011(15) 0.25081(10) 0.0248(4) Uani 1 1 d . . .
H15A H 0.5440 0.4422 0.2968 0.037 Uiso 1 1 calc R . .
H15B H 0.6383 0.5386 0.2552 0.037 Uiso 1 1 calc R . .
H15C H 0.5858 0.4293 0.2137 0.037 Uiso 1 1 calc R . .
C16 C 0.3505(2) 0.52946(13) 0.40393(9) 0.0189(4) Uani 1 1 d . . .
H16A H 0.2943 0.5338 0.4505 0.028 Uiso 1 1 calc R . .
H16B H 0.4795 0.5166 0.4113 0.028 Uiso 1 1 calc R . .
H16C H 0.2967 0.4700 0.3760 0.028 Uiso 1 1 calc R . .
C17 C 0.0072(2) 0.85132(13) 0.44727(10) 0.0210(4) Uani 1 1 d . . .
H17A H 0.0880 0.9055 0.4279 0.031 Uiso 1 1 calc R . .
H17B H -0.0350 0.8760 0.4937 0.031 Uiso 1 1 calc R . .
H17C H -0.0958 0.8410 0.4138 0.031 Uiso 1 1 calc R . .
C18 C 0.5151(2) 0.78127(15) 0.60503(10) 0.0258(4) Uani 1 1 d . . .
H18A H 0.5172 0.7858 0.6575 0.039 Uiso 1 1 calc R . .
H18B H 0.5906 0.8384 0.5859 0.039 Uiso 1 1 calc R . .
H18C H 0.5609 0.7107 0.5906 0.039 Uiso 1 1 calc R . .
C19 C 0.2663(2) 0.91713(13) 0.58456(10) 0.0220(4) Uani 1 1 d . . .
H19A H 0.1355 0.9248 0.5823 0.033 Uiso 1 1 calc R . .
H19B H 0.3179 0.9600 0.5463 0.033 Uiso 1 1 calc R . .
H19C H 0.3137 0.9427 0.6313 0.033 Uiso 1 1 calc R . .

loop_
_atom_site_aniso_label
_atom_site_aniso_U_11
_atom_site_aniso_U_22
_atom_site_aniso_U_33
_atom_site_aniso_U_23
_atom_site_aniso_U_13
_atom_site_aniso_U_12
O1 0.0255(7) 0.0296(7) 0.0381(8) -0.0149(6) 0.0055(6) -0.0034(6)
O2 0.0344(8) 0.0311(7) 0.0160(6) -0.0005(5) 0.0025(5) 0.0011(6)
N1 0.0210(8) 0.0294(8) 0.0224(8) -0.0057(7) 0.0008(6) -0.0006(6)
C1 0.0242(9) 0.0222(9) 0.0170(9) -0.0003(7) 0.0004(7) -0.0008(7)
C2 0.0207(9) 0.0179(8) 0.0155(9) 0.0016(7) -0.0007(7) 0.0022(7)
C3 0.0190(9) 0.0226(9) 0.0150(9) 0.0007(7) -0.0038(7) 0.0005(7)
C4 0.0184(9) 0.0254(9) 0.0202(9) -0.0019(7) -0.0009(7) -0.0002(7)
C5 0.0165(8) 0.0173(8) 0.0171(9) 0.0015(6) 0.0000(7) -0.0002(7)
C6 0.0173(8) 0.0168(8) 0.0135(8) -0.0003(6) 0.0009(7) 0.0002(6)
C7 0.0193(9) 0.0203(8) 0.0193(9) 0.0005(7) 0.0029(7) -0.0015(7)
C8 0.0174(8) 0.0193(8) 0.0208(9) -0.0009(7) 0.0017(7) -0.0019(7)
C9 0.0165(8) 0.0140(8) 0.0166(9) 0.0001(6) -0.0003(7) 0.0018(6)
C10 0.0170(8) 0.0152(8) 0.0164(8) 0.0005(6) 0.0009(7) -0.0001(6)
C11 0.0201(9) 0.0196(8) 0.0191(9) -0.0001(7) 0.0021(7) -0.0028(7)
C12 0.0234(9) 0.0202(9) 0.0196(9) 0.0025(7) 0.0048(7) -0.0022(7)
C13 0.0255(9) 0.0189(8) 0.0151(8) -0.0009(7) 0.0002(7) 0.0051(7)
C14 0.0175(8) 0.0191(8) 0.0181(9) -0.0025(7) -0.0009(7) 0.0031(7)
C15 0.0265(10) 0.0264(9) 0.0216(9) -0.0024(7) 0.0022(8) 0.0042(8)
C16 0.0216(9) 0.0175(8) 0.0175(9) -0.0007(7) -0.0004(7) 0.0017(7)
C17 0.0204(9) 0.0227(9) 0.0196(9) 0.0011(7) -0.0011(7) 0.0051(7)
C18 0.0243(9) 0.0289(10) 0.0239(10) -0.0057(8) -0.0046(8) 0.0034(8)
C19 0.0255(9) 0.0189(9) 0.0217(9) -0.0035(7) 0.0014(7) 0.0006(7)

loop_
_atom_type_symbol
_atom_type_description
_atom_type_scat_dispersion_real
_atom_type_scat_dispersion_imag
_atom_type_scat_source
C C 0.0033 0.0016 'International Tables Vol C Tables 4.2.6.8 and 6.1.1.4'
H H 0.0000 0.0000 'International Tables Vol C Tables 4.2.6.8 and 6.1.1.4'
N N 0.0061 0.0033 'International Tables Vol C Tables 4.2.6.8 and 6.1.1.4'
O O 0.0106 0.0060 'International Tables Vol C Tables 4.2.6.8 and 6.1.1.4'

loop_
_geom_angle_atom_site_label_1
_geom_angle_atom_site_label_2
_geom_angle_atom_site_label_3
_geom_angle
_geom_angle_site_symmetry_1
_geom_angle_site_symmetry_3
_geom_angle_publ_flag
N1 O1 C1 109.72(12) . . ?
C13 O2 H2 109.5 . . ?
C3 N1 O1 108.00(13) . . ?
O1 C1 H1 107.4 . . ?
O1 C1 C2 104.75(13) . . ?
O1 C1 C15 108.75(14) . . ?
C2 C1 H1 107.4 . . ?
C15 C1 H1 107.4 . . ?
C15 C1 C2 120.50(14) . . ?
C1 C2 H2A 108.9 . . ?
C1 C2 C6 128.51(14) . . ?
C3 C2 C1 100.37(13) . . ?
C3 C2 H2A 108.9 . . ?
C3 C2 C6 98.99(13) . . ?
C6 C2 H2A 108.9 . . ?
N1 C3 C2 116.27(15) . . ?
N1 C3 C4 128.03(16) . . ?
C2 C3 C4 111.87(14) . . ?
C3 C4 H4A 111.7 . . ?
C3 C4 H4B 111.7 . . ?
C3 C4 C5 100.21(13) . . ?
H4A C4 H4B 109.5 . . ?
C5 C4 H4A 111.7 . . ?
C5 C4 H4B 111.7 . . ?
C4 C5 H5 104.0 . . ?
C4 C5 C6 105.85(13) . . ?
C4 C5 C10 119.17(13) . . ?
C6 C5 H5 104.0 . . ?
C10 C5 H5 104.0 . . ?
C10 C5 C6 117.80(13) . . ?
C5 C6 C2 97.65(12) . . ?
C7 C6 C2 114.60(13) . . ?
C7 C6 C5 107.68(12) . . ?
C7 C6 C16 112.90(13) . . ?
C16 C6 C2 109.49(13) . . ?
C16 C6 C5 113.66(13) . . ?
C6 C7 H7A 108.9 . . ?
C6 C7 H7B 108.9 . . ?
C6 C7 C8 113.31(13) . . ?
H7A C7 H7B 107.7 . . ?
C8 C7 H7A 108.9 . . ?
C8 C7 H7B 108.9 . . ?
C7 C8 H8A 109.4 . . ?
C7 C8 H8B 109.4 . . ?
H8A C8 H8B 108.0 . . ?
C9 C8 C7 111.11(13) . . ?
C9 C8 H8A 109.4 . . ?
C9 C8 H8B 109.4 . . ?
C8 C9 H9 103.7 . . ?
C8 C9 C10 109.91(13) . . ?
C8 C9 C14 117.34(13) . . ?
C10 C9 H9 103.7 . . ?
C14 C9 H9 103.7 . . ?
C14 C9 C10 116.43(13) . . ?
C5 C10 C9 106.78(12) . . ?
C11 C10 C5 114.76(13) . . ?
C11 C10 C9 107.94(13) . . ?
C11 C10 C17 107.86(13) . . ?
C17 C10 C5 105.06(13) . . ?
C17 C10 C9 114.66(13) . . ?
C10 C11 H11A 109.3 . . ?
C10 C11 H11B 109.3 . . ?
H11A C11 H11B 108.0 . . ?
C12 C11 C10 111.57(13) . . ?
C12 C11 H11A 109.3 . . ?
C12 C11 H11B 109.3 . . ?
C11 C12 H12A 109.2 . . ?
C11 C12 H12B 109.2 . . ?
H12A C12 H12B 107.9 . . ?
C13 C12 C11 112.10(14) . . ?
C13 C12 H12A 109.2 . . ?
C13 C12 H12B 109.2 . . ?
O2 C13 C12 110.14(14) . . ?
O2 C13 H13 107.5 . . ?
O2 C13 C14 109.96(13) . . ?
C12 C13 H13 107.5 . . ?
C12 C13 C14 113.85(14) . . ?
C14 C13 H13 107.5 . . ?
C13 C14 C9 105.35(13) . . ?
C18 C14 C9 108.46(13) . . ?
C18 C14 C13 107.90(14) . . ?
C19 C14 C9 115.38(13) . . ?
C19 C14 C13 112.38(14) . . ?
C19 C14 C18 107.11(14) . . ?
C1 C15 H15A 109.5 . . ?
C1 C15 H15B 109.5 . . ?
C1 C15 H15C 109.5 . . ?
H15A C15 H15B 109.5 . . ?
H15A C15 H15C 109.5 . . ?
H15B C15 H15C 109.5 . . ?
C6 C16 H16A 109.5 . . ?
C6 C16 H16B 109.5 . . ?
C6 C16 H16C 109.5 . . ?
H16A C16 H16B 109.5 . . ?
H16A C16 H16C 109.5 . . ?
H16B C16 H16C 109.5 . . ?
C10 C17 H17A 109.5 . . ?
C10 C17 H17B 109.5 . . ?
C10 C17 H17C 109.5 . . ?
H17A C17 H17B 109.5 . . ?
H17A C17 H17C 109.5 . . ?
H17B C17 H17C 109.5 . . ?
C14 C18 H18A 109.5 . . ?
C14 C18 H18B 109.5 . . ?
C14 C18 H18C 109.5 . . ?
H18A C18 H18B 109.5 . . ?
H18A C18 H18C 109.5 . . ?
H18B C18 H18C 109.5 . . ?
C14 C19 H19A 109.5 . . ?
C14 C19 H19B 109.5 . . ?
C14 C19 H19C 109.5 . . ?
H19A C19 H19B 109.5 . . ?
H19A C19 H19C 109.5 . . ?
H19B C19 H19C 109.5 . . ?

loop_
_geom_bond_atom_site_label_1
_geom_bond_atom_site_label_2
_geom_bond_distance
_geom_bond_site_symmetry_2
_geom_bond_publ_flag
O1 N1 1.4282(19) . ?
O1 C1 1.475(2) . ?
O2 H2 0.8200 . ?
O2 C13 1.434(2) . ?
N1 C3 1.276(2) . ?
C1 H1 0.9800 . ?
C2 C1 1.533(2) . ?
C2 H2A 0.9800 . ?
C2 C3 1.496(2) . ?
C4 C3 1.505(2) . ?
C4 H4A 0.9700 . ?
C4 H4B 0.9700 . ?
C5 C4 1.556(2) . ?
C5 H5 0.9800 . ?
C5 C6 1.561(2) . ?
C5 C10 1.560(2) . ?
C6 C2 1.566(2) . ?
C6 C7 1.545(2) . ?
C6 C16 1.548(2) . ?
C7 H7A 0.9700 . ?
C7 H7B 0.9700 . ?
C8 C7 1.547(2) . ?
C8 H8A 0.9700 . ?
C8 H8B 0.9700 . ?
C8 C9 1.530(2) . ?
C9 H9 0.9800 . ?
C10 C9 1.563(2) . ?
C10 C11 1.535(2) . ?
C10 C17 1.539(2) . ?
C11 H11A 0.9700 . ?
C11 H11B 0.9700 . ?
C12 C11 1.528(2) . ?
C12 H12A 0.9700 . ?
C12 H12B 0.9700 . ?
C13 C12 1.517(2) . ?
C13 H13 0.9800 . ?
C13 C14 1.540(2) . ?
C14 C9 1.561(2) . ?
C14 C18 1.537(2) . ?
C14 C19 1.536(2) . ?
C15 C1 1.503(2) . ?
C15 H15A 0.9600 . ?
C15 H15B 0.9600 . ?
C15 H15C 0.9600 . ?
C16 H16A 0.9600 . ?
C16 H16B 0.9600 . ?
C16 H16C 0.9600 . ?
C17 H17A 0.9600 . ?
C17 H17B 0.9600 . ?
C17 H17C 0.9600 . ?
C18 H18A 0.9600 . ?
C18 H18B 0.9600 . ?
C18 H18C 0.9600 . ?
C19 H19A 0.9600 . ?
C19 H19B 0.9600 . ?
C19 H19C 0.9600 . ?

loop_
_geom_torsion_atom_site_label_1
_geom_torsion_atom_site_label_2
_geom_torsion_atom_site_label_3
_geom_torsion_atom_site_label_4
_geom_torsion
_geom_torsion_site_symmetry_1
_geom_torsion_site_symmetry_2
_geom_torsion_site_symmetry_3
_geom_torsion_site_symmetry_4
_geom_torsion_publ_flag
O1 N1 C3 C2 -5.4(2) . . . . ?
O1 N1 C3 C4 -161.37(16) . . . . ?
O2 C13 C12 C11 -177.69(13) . . . . ?
O2 C13 C14 C9 -178.60(12) . . . . ?
O2 C13 C14 C18 65.69(16) . . . . ?
O2 C13 C14 C19 -52.18(18) . . . . ?
N1 O1 C1 C2 6.67(17) . . . . ?
N1 O1 C1 C15 136.73(14) . . . . ?
C1 O1 N1 C3 -1.18(18) . . . . ?
C1 C2 C3 N1 9.19(19) . . . . ?
C1 C2 C3 C4 168.97(14) . . . . ?
C2 C6 C7 C8 140.76(14) . . . . ?
C3 C2 C1 O1 -8.69(16) . . . . ?
C3 C2 C1 C15 -131.42(16) . . . . ?
C4 C5 C6 C2 45.01(15) . . . . ?
C4 C5 C6 C7 163.94(13) . . . . ?
C4 C5 C6 C16 -70.23(16) . . . . ?
C4 C5 C10 C9 149.63(14) . . . . ?
C4 C5 C10 C11 30.1(2) . . . . ?
C4 C5 C10 C17 -88.20(16) . . . . ?
C5 C4 C3 N1 147.86(17) . . . . ?
C5 C4 C3 C2 -8.98(17) . . . . ?
C5 C6 C2 C1 -158.50(16) . . . . ?
C5 C6 C2 C3 -47.48(14) . . . . ?
C5 C6 C7 C8 33.32(18) . . . . ?
C5 C10 C9 C8 43.69(16) . . . . ?
C5 C10 C9 C14 -179.79(12) . . . . ?
C5 C10 C11 C12 172.12(13) . . . . ?
C6 C2 C1 O1 101.71(18) . . . . ?
C6 C2 C1 C15 -21.0(3) . . . . ?
C6 C2 C3 N1 -122.86(15) . . . . ?
C6 C2 C3 C4 36.92(16) . . . . ?
C6 C5 C4 C3 -23.29(16) . . . . ?
C6 C5 C10 C9 19.23(18) . . . . ?
C6 C5 C10 C11 -100.33(16) . . . . ?
C6 C5 C10 C17 141.40(14) . . . . ?
C7 C6 C2 C1 88.0(2) . . . . ?
C7 C6 C2 C3 -160.96(13) . . . . ?
C7 C8 C9 C10 -69.61(16) . . . . ?
C7 C8 C9 C14 154.31(13) . . . . ?
C9 C8 C7 C6 25.93(19) . . . . ?
C9 C10 C11 C12 53.21(17) . . . . ?
C10 C5 C4 C3 -158.84(14) . . . . ?
C10 C5 C6 C2 -178.72(13) . . . . ?
C10 C5 C6 C7 -59.79(17) . . . . ?
C10 C5 C6 C16 66.04(18) . . . . ?
C11 C10 C9 C8 167.56(13) . . . . ?
C11 C10 C9 C14 -55.92(17) . . . . ?
C12 C13 C14 C9 -54.47(17) . . . . ?
C12 C13 C14 C18 -170.18(13) . . . . ?
C12 C13 C14 C19 71.96(18) . . . . ?
C13 C12 C11 C10 -56.41(18) . . . . ?
C13 C14 C9 C8 -171.65(13) . . . . ?
C13 C14 C9 C10 55.10(17) . . . . ?
C14 C13 C12 C11 58.28(18) . . . . ?
C16 C6 C2 C1 -40.0(2) . . . . ?
C16 C6 C2 C3 71.01(15) . . . . ?
C16 C6 C7 C8 -92.96(17) . . . . ?
C17 C10 C9 C8 -72.22(17) . . . . ?
C17 C10 C9 C14 64.29(18) . . . . ?
C17 C10 C11 C12 -71.19(17) . . . . ?
C18 C14 C9 C8 -56.33(18) . . . . ?
C18 C14 C9 C10 170.42(13) . . . . ?
C19 C14 C9 C8 63.79(19) . . . . ?
C19 C14 C9 C10 -69.46(18) . . . . ?
